data_7159145
loop_
_publ_author_name
'Di Filippo, Mara'
'Baumann, Marcus'

_publ_section_title
;
 Carbene-controlled regioselectivity in photochemical cascades.
;
_journal_issue 14
_journal_name_full 'Organic &amp; biomolecular chemistry'
_journal_page_first 2930
_journal_page_last 2934
_journal_paper_doi 10.1039/d3ob00122a
_journal_volume 21
_journal_year 2023
_chemical_formula_moiety 'C23 H21 F O4'
_chemical_formula_sum 'C23 H21 F O4'
_chemical_formula_weight 380.40
_chemical_name_common 4J
_space_group_crystal_system triclinic
_space_group_IT_number 2
_space_group_name_Hall '-P 1'
_space_group_name_H-M_alt 'P -1'
_atom_sites_solution_hydrogens geom
_atom_sites_solution_primary dual
_audit_creation_date 2022-06-10
_audit_creation_method
;
Olex2 1.5-ac5-021
(compiled 2022.02.15 svn.rf212a0ae for Rigaku Oxford Diffraction, GUI svn.r6439)
;
_audit_update_record
;
2022-08-15 deposited with the CCDC.	2023-02-01 downloaded from the CCDC.
;
_cell_angle_alpha 86.328(2)
_cell_angle_beta 76.801(3)
_cell_angle_gamma 87.255(3)
_cell_formula_units_Z 2
_cell_length_a 8.6257(3)
_cell_length_b 10.2667(3)
_cell_length_c 10.6007(3)
_cell_measurement_reflns_used 6698
_cell_measurement_temperature 103(2)
_cell_measurement_theta_max 75.1250
_cell_measurement_theta_min 4.2610
_cell_volume 911.56(5)
_computing_cell_refinement 'CrysAlisPro 1.171.42.51a (Rigaku OD, 2022)'
_computing_data_collection 'CrysAlisPro 1.171.42.51a (Rigaku OD, 2022)'
_computing_data_reduction 'CrysAlisPro 1.171.42.51a (Rigaku OD, 2022)'
_computing_molecular_graphics 'Olex2 1.5-ac5-021 (Dolomanov et al., 2009)'
_computing_publication_material 'Olex2 1.5-ac5-021 (Dolomanov et al., 2009)'
_computing_structure_refinement 'SHELXL 2018/3 (Sheldrick, 2015)'
_computing_structure_solution 'SHELXT 2018/2 (Sheldrick, 2018)'
_diffrn_ambient_environment N~2~
_diffrn_ambient_temperature 103(2)
_diffrn_detector 'CCD plate'
_diffrn_detector_area_resol_mean 10.3196
_diffrn_detector_type Atlas
_diffrn_measured_fraction_theta_full 1.000
_diffrn_measured_fraction_theta_max 0.986
_diffrn_measurement_details
;
List of Runs (angles in degrees, time in seconds):

  # Type    Start    End  Width  t~exp~   \w     \q     \k     \f   Frames
#--------------------------------------------------------------------------
  1  \w    -80.00  18.00   0.50    1.50    --  -41.58  97.00-132.00  196
  2  \w      4.00  81.00   0.50    1.50    --   41.58 -97.00 118.00  154
  3  \w     30.00 107.00   0.50    6.00    --  112.00 -97.00 118.00  154
  4  \w    104.00 178.00   0.50    6.00    --  112.00  97.00-132.00  148
  5  \w   -116.00 -17.00   0.50    1.50    --  -41.58 -37.00  90.00  198
  6  \w   -115.00 -13.00   0.50    1.50    --  -41.58 -57.00   0.00  204
  7  \w    -38.00  83.00   0.50    1.50    --   41.58 -19.00 -60.00  242
  8  \w      8.00  42.00   0.50    1.50    --   41.58  82.00 -34.88   68
  9  \w      8.00  42.00   0.50    1.50    --   41.58  82.00-125.10   68
 10  \w     86.00 178.00   0.50    6.00    --  112.00  45.00   0.00  184
 11  \w     84.00 178.00   0.50    6.00    --  112.00  30.00 -90.00  188
 12  \w     39.00 138.00   0.50    6.00    --  112.00 -45.00 120.00  198
 13  \w     84.00 178.00   0.50    6.00    --  112.00  30.00  60.00  188
 14  \w     36.00 145.00   0.50    6.00    --  112.00 -77.00  30.00  218
 15  \w     36.00 109.00   0.50    6.00    --  112.00-111.00   0.00  146
 16  \w     36.00 109.00   0.50    6.00    --  112.00-111.00-120.00  146
 17  \w    103.00 178.00   0.50    6.00    --  112.00  77.00  90.00  150
 18  \w     36.00 109.00   0.50    6.00    --  112.00-111.00 120.00  146
 19  \w     61.00 146.00   0.50    6.00    --  112.00 178.00  60.00  170
 20  \w     36.00 109.00   0.50    6.00    --  112.00-111.00-150.00  146
 21  \w     29.00 107.00   0.50    6.00    --  112.00 -94.00 -90.00  156
 22  \w     36.00 109.00   0.50    6.00    --  112.00-111.00  60.00  146
 23  \w     36.00 109.00   0.50    6.00    --  112.00-111.00  30.00  146
 24  \w    104.00 178.00   0.50    6.00    --  112.00 111.00-180.00  148
 25  \w    104.00 178.00   0.50    6.00    --  112.00 111.00 150.00  148
 26  \w     39.00 138.00   0.50    6.00    --  112.00 -45.00  90.00  198
 27  \w     29.00 107.00   0.50    6.00    --  112.00 -94.00 -60.00  156
 28  \w     86.00 178.00   0.50    6.00    --  112.00  45.00 150.00  184
 29  \w   -116.00 -17.00   0.50    1.50    --  -41.58 -37.00-120.00  198
 30  \w   -116.00 -17.00   0.50    1.50    --  -41.58 -37.00-180.00  198
 31  \w      8.00  42.00   0.50    1.50    --   41.58  80.00  38.52   68
 32  \w     27.00  98.00   0.50    1.50    --   41.58-125.00   0.00  142
 33  \w    -33.00  66.00   0.50    1.50    --   41.58 -37.00 120.00  198
 34  \w      8.00  42.00   0.50    1.50    --   41.58  82.00 130.33   68
;
_diffrn_measurement_device 'four-circle diffractometer'
_diffrn_measurement_device_type 'SuperNova, Dual, Cu at home/near, Atlas'
_diffrn_measurement_method '\w scans'
_diffrn_orient_matrix_type 'CrysAlisPro convention (1999,Acta A55,543-557)'
_diffrn_orient_matrix_UB_11 -0.0455454000
_diffrn_orient_matrix_UB_12 -0.0611086000
_diffrn_orient_matrix_UB_13 0.1394672000
_diffrn_orient_matrix_UB_21 0.1651975000
_diffrn_orient_matrix_UB_22 -0.0697511000
_diffrn_orient_matrix_UB_23 -0.0191215000
_diffrn_orient_matrix_UB_31 0.0657873000
_diffrn_orient_matrix_UB_32 0.1184736000
_diffrn_orient_matrix_UB_33 0.0503117000
_diffrn_radiation_monochromator mirror
_diffrn_radiation_probe x-ray
_diffrn_radiation_type 'Cu K\a'
_diffrn_radiation_wavelength 1.54184
_diffrn_reflns_av_R_equivalents 0.0320
_diffrn_reflns_av_unetI/netI 0.0277
_diffrn_reflns_Laue_measured_fraction_full 1.000
_diffrn_reflns_Laue_measured_fraction_max 0.986
_diffrn_reflns_limit_h_max 10
_diffrn_reflns_limit_h_min -10
_diffrn_reflns_limit_k_max 12
_diffrn_reflns_limit_k_min -11
_diffrn_reflns_limit_l_max 13
_diffrn_reflns_limit_l_min -13
_diffrn_reflns_number 14565
_diffrn_reflns_point_group_measured_fraction_full 1.000
_diffrn_reflns_point_group_measured_fraction_max 0.986
_diffrn_reflns_theta_full 67.684
_diffrn_reflns_theta_max 76.397
_diffrn_reflns_theta_min 4.290
_diffrn_source 'micro-focus sealed X-ray tube'
_diffrn_source_type 'SuperNova (Cu) X-ray Source'
_exptl_absorpt_coefficient_mu 0.833
_exptl_absorpt_correction_T_max 1.000
_exptl_absorpt_correction_T_min 0.759
_exptl_absorpt_correction_type gaussian
_exptl_absorpt_process_details
;
CrysAlisPro 1.171.42.51a (Rigaku Oxford Diffraction, 2022)
Numerical absorption correction based on gaussian integration over
a multifaceted crystal model
Empirical absorption correction using spherical harmonics,
implemented in SCALE3 ABSPACK scaling algorithm.
;
_exptl_crystal_colour 'metallic dark yellow'
_exptl_crystal_density_diffrn 1.386
_exptl_crystal_description block
_exptl_crystal_F_000 400
_exptl_crystal_recrystallization_method 'Re-crystallisation from solvent'
_exptl_crystal_size_max 0.15
_exptl_crystal_size_mid 0.08
_exptl_crystal_size_min 0.07
_refine_diff_density_max 0.237
_refine_diff_density_min -0.187
_refine_diff_density_rms 0.040
_refine_ls_extinction_method none
_refine_ls_goodness_of_fit_ref 1.035
_refine_ls_hydrogen_treatment constr
_refine_ls_matrix_type full
_refine_ls_number_parameters 255
_refine_ls_number_reflns 3765
_refine_ls_number_restraints 0
_refine_ls_restrained_S_all 1.035
_refine_ls_R_factor_all 0.0486
_refine_ls_R_factor_gt 0.0366
_refine_ls_shift/su_max 0.000
_refine_ls_shift/su_mean 0.000
_refine_ls_structure_factor_coef Fsqd
_refine_ls_weighting_details 'w=1/[\s^2^(Fo^2^)+(0.0493P)^2^+0.1895P] where P=(Fo^2^+2Fc^2^)/3'
_refine_ls_weighting_scheme calc
_refine_ls_wR_factor_gt 0.0917
_refine_ls_wR_factor_ref 0.0998
_reflns_Friedel_coverage 0.000
_reflns_number_gt 3052
_reflns_number_total 3765
_reflns_threshold_expression 'I > 2\s(I)'
_cod_data_source_file d3ob00122a2.cif
_cod_data_source_block bau47
_cod_depositor_comments 'Adding full bibliography for 7159144--7159146.cif.'
_cod_database_code 7159145
_shelx_shelxl_version_number 2018/3
_chemical_oxdiff_formula ' C23 H23 F1 O3'
_chemical_oxdiff_usercomment 'Compound 4J, Bau47'
_shelx_space_group_comment
;
The symmetry employed for this shelxl refinement is uniquely defined
by the following loop, which should always be used as a source of
symmetry information in preference to the above space-group names.
They are only intended as comments.
;
_shelx_estimated_absorpt_t_max 0.944
_shelx_estimated_absorpt_t_min 0.885
_olex2_refinement_description
;
1. Fixed Uiso
 At 1.2 times of:
  All C(H) groups, All C(H,H) groups
 At 1.5 times of:
  All C(H,H,H) groups
2.a Secondary CH2 refined with riding coordinates:
 C1(H1A,H1B), C10(H10A,H10B), C17(H17A,H17B), C18(H18A,H18B), C19(H19A,H19B)
2.b Aromatic/amide H refined with riding coordinates:
 C6(H6), C9(H9), C22(H22), C24(H24), C25(H25)
2.c Idealised Me refined as rotating group:
 C20(H20A,H20B,H20C), C28(H28A,H28B,H28C)
;
_olex2_submission_special_instructions 'No special instructions were received'
_oxdiff_exptl_absorpt_empirical_details
;
Empirical correction (ABSPACK) includes:
- Absorption correction using spherical harmonics
- Frame scaling
;
_oxdiff_exptl_absorpt_empirical_full_max 1.343
_oxdiff_exptl_absorpt_empirical_full_min 0.882

loop_
_space_group_symop_operation_xyz
'x, y, z'
'-x, -y, -z'

loop_
_atom_site_label
_atom_site_type_symbol
_atom_site_fract_x
_atom_site_fract_y
_atom_site_fract_z
_atom_site_U_iso_or_equiv
_atom_site_adp_type
_atom_site_occupancy
_atom_site_site_symmetry_order
_atom_site_calc_flag
_atom_site_refinement_flags_posn
_atom_site_refinement_flags_adp
_atom_site_refinement_flags_occupancy
_atom_site_disorder_assembly
_atom_site_disorder_group
F26 F 0.87532(10) 0.37863(8) -0.13043(8) 0.0308(2) Uani 1 1 d . . . . .
O2 O 0.08661(13) 0.02921(10) 0.65596(11) 0.0351(3) Uani 1 1 d . . . . .
O5 O 0.16477(13) 0.23210(10) 0.69593(10) 0.0327(2) Uani 1 1 d . . . . .
O16 O 0.73459(12) 0.14208(9) -0.04629(10) 0.0298(2) Uani 1 1 d . . . . .
O27 O 0.70761(12) 0.77921(9) 0.03980(10) 0.0295(2) Uani 1 1 d . . . . .
C1 C 0.0855(2) 0.11681(15) 0.75594(15) 0.0361(3) Uani 1 1 d . . . . .
H1A H 0.141566 0.075438 0.820719 0.043 Uiso 1 1 calc R U . . .
H1B H -0.025423 0.139321 0.800694 0.043 Uiso 1 1 calc R U . . .
C3 C 0.20356(17) 0.07253(13) 0.55296(14) 0.0278(3) Uani 1 1 d . . . . .
C4 C 0.24866(17) 0.19591(13) 0.57662(14) 0.0268(3) Uani 1 1 d . . . . .
C6 C 0.26565(17) 0.01166(13) 0.43966(14) 0.0287(3) Uani 1 1 d . . . . .
H6 H 0.234930 -0.072838 0.425462 0.034 Uiso 1 1 calc R U . . .
C7 C 0.37646(16) 0.08166(13) 0.34694(14) 0.0257(3) Uani 1 1 d . . . . .
C8 C 0.41663(16) 0.20939(13) 0.36864(13) 0.0247(3) Uani 1 1 d . . . . .
C9 C 0.35343(17) 0.26890(13) 0.48570(13) 0.0260(3) Uani 1 1 d . . . . .
H9 H 0.381269 0.353956 0.501000 0.031 Uiso 1 1 calc R U . . .
C10 C 0.47008(17) 0.04002(13) 0.21616(14) 0.0269(3) Uani 1 1 d . . . . .
H10A H 0.542784 -0.035856 0.225138 0.032 Uiso 1 1 calc R U . . .
H10B H 0.398840 0.018591 0.159821 0.032 Uiso 1 1 calc R U . . .
C11 C 0.56064(16) 0.16097(12) 0.16527(14) 0.0252(3) Uani 1 1 d . . . . .
C12 C 0.52759(16) 0.25529(12) 0.25189(13) 0.0239(3) Uani 1 1 d . . . . .
C13 C 0.67557(16) 0.20436(12) 0.04950(13) 0.0250(3) Uani 1 1 d . . . . .
C14 C 0.70568(16) 0.34280(12) 0.07106(13) 0.0240(3) Uani 1 1 d . . . . .
C15 C 0.61632(16) 0.37951(12) 0.20574(13) 0.0229(3) Uani 1 1 d . . . . .
C17 C 0.72724(16) 0.40696(12) 0.29748(13) 0.0247(3) Uani 1 1 d . . . . .
H17A H 0.799248 0.477686 0.256734 0.030 Uiso 1 1 calc R U . . .
H17B H 0.661213 0.437876 0.379938 0.030 Uiso 1 1 calc R U . . .
C18 C 0.82714(17) 0.28736(13) 0.32712(14) 0.0269(3) Uani 1 1 d . . . . .
H18A H 0.884311 0.251043 0.244266 0.032 Uiso 1 1 calc R U . . .
H18B H 0.755095 0.219976 0.375798 0.032 Uiso 1 1 calc R U . . .
C19 C 0.94864(19) 0.31569(14) 0.40572(15) 0.0326(3) Uani 1 1 d . . . . .
H19A H 1.012323 0.234748 0.416971 0.039 Uiso 1 1 calc R U . . .
H19B H 1.022322 0.381572 0.356227 0.039 Uiso 1 1 calc R U . . .
C20 C 0.8730(2) 0.36548(15) 0.53873(16) 0.0378(4) Uani 1 1 d . . . . .
H20A H 0.825554 0.453075 0.528453 0.057 Uiso 1 1 calc R U . . .
H20B H 0.954605 0.369093 0.589175 0.057 Uiso 1 1 calc R U . . .
H20C H 0.789953 0.306328 0.584229 0.057 Uiso 1 1 calc R U . . .
C21 C 0.79084(16) 0.42645(13) -0.01759(13) 0.0248(3) Uani 1 1 d . . . . .
C22 C 0.80545(17) 0.56470(13) -0.01675(14) 0.0265(3) Uani 1 1 d . . . . .
H22 H 0.899399 0.601680 -0.068635 0.032 Uiso 1 1 calc R U . . .
C23 C 0.69510(17) 0.64685(12) 0.05266(13) 0.0259(3) Uani 1 1 d . . . . .
C24 C 0.54408(17) 0.61261(13) 0.13890(13) 0.0262(3) Uani 1 1 d . . . . .
H24 H 0.464300 0.680488 0.153567 0.031 Uiso 1 1 calc R U . . .
C25 C 0.50417(17) 0.49665(13) 0.20010(13) 0.0251(3) Uani 1 1 d . . . . .
H25 H 0.395865 0.487094 0.243848 0.030 Uiso 1 1 calc R U . . .
C28 C 0.83950(19) 0.83076(13) -0.05542(16) 0.0339(3) Uani 1 1 d . . . . .
H28A H 0.836595 0.801311 -0.140958 0.051 Uiso 1 1 calc R U . . .
H28B H 0.939520 0.799786 -0.032911 0.051 Uiso 1 1 calc R U . . .
H28C H 0.832491 0.926397 -0.057451 0.051 Uiso 1 1 calc R U . . .

loop_
_atom_site_aniso_label
_atom_site_aniso_U_11
_atom_site_aniso_U_22
_atom_site_aniso_U_33
_atom_site_aniso_U_23
_atom_site_aniso_U_13
_atom_site_aniso_U_12
F26 0.0381(5) 0.0223(4) 0.0294(4) -0.0039(3) -0.0013(4) -0.0003(3)
O2 0.0366(6) 0.0276(5) 0.0374(6) -0.0002(4) 0.0001(5) -0.0072(4)
O5 0.0371(6) 0.0270(5) 0.0312(5) -0.0027(4) -0.0012(4) -0.0034(4)
O16 0.0354(5) 0.0209(5) 0.0322(5) -0.0062(4) -0.0048(4) -0.0003(4)
O27 0.0358(5) 0.0162(4) 0.0365(5) -0.0003(4) -0.0088(4) 0.0000(4)
C1 0.0390(8) 0.0302(8) 0.0354(8) 0.0002(6) 0.0000(7) -0.0071(6)
C3 0.0275(7) 0.0232(6) 0.0325(7) 0.0032(5) -0.0077(6) -0.0025(5)
C4 0.0273(6) 0.0242(6) 0.0294(7) -0.0019(5) -0.0076(5) 0.0003(5)
C6 0.0310(7) 0.0198(6) 0.0363(7) -0.0007(5) -0.0095(6) -0.0039(5)
C7 0.0284(7) 0.0195(6) 0.0315(7) -0.0015(5) -0.0114(6) -0.0009(5)
C8 0.0264(6) 0.0200(6) 0.0296(7) -0.0009(5) -0.0101(5) -0.0020(5)
C9 0.0292(7) 0.0197(6) 0.0308(7) -0.0028(5) -0.0094(6) -0.0017(5)
C10 0.0307(7) 0.0188(6) 0.0329(7) -0.0034(5) -0.0097(6) -0.0028(5)
C11 0.0281(7) 0.0187(6) 0.0309(7) -0.0024(5) -0.0107(6) -0.0015(5)
C12 0.0263(6) 0.0196(6) 0.0277(6) -0.0010(5) -0.0104(5) -0.0016(5)
C13 0.0279(6) 0.0198(6) 0.0295(7) -0.0021(5) -0.0112(6) 0.0011(5)
C14 0.0269(6) 0.0191(6) 0.0277(7) -0.0027(5) -0.0099(5) 0.0013(5)
C15 0.0264(6) 0.0168(6) 0.0269(6) -0.0010(5) -0.0088(5) -0.0016(5)
C17 0.0296(7) 0.0182(6) 0.0287(7) -0.0026(5) -0.0106(6) -0.0018(5)
C18 0.0319(7) 0.0210(6) 0.0305(7) -0.0027(5) -0.0127(6) 0.0012(5)
C19 0.0351(7) 0.0276(7) 0.0400(8) -0.0040(6) -0.0186(7) 0.0023(6)
C20 0.0505(9) 0.0302(8) 0.0386(8) -0.0038(6) -0.0214(7) -0.0009(7)
C21 0.0264(6) 0.0215(6) 0.0273(6) -0.0041(5) -0.0078(5) 0.0024(5)
C22 0.0289(7) 0.0207(6) 0.0310(7) 0.0002(5) -0.0091(6) -0.0027(5)
C23 0.0323(7) 0.0180(6) 0.0300(7) 0.0002(5) -0.0131(6) -0.0011(5)
C24 0.0298(7) 0.0210(6) 0.0296(7) -0.0043(5) -0.0106(6) 0.0039(5)
C25 0.0271(6) 0.0220(6) 0.0277(7) -0.0045(5) -0.0089(5) 0.0010(5)
C28 0.0390(8) 0.0189(6) 0.0418(8) 0.0015(6) -0.0057(7) -0.0021(6)

loop_
_atom_type_symbol
_atom_type_description
_atom_type_scat_dispersion_real
_atom_type_scat_dispersion_imag
_atom_type_scat_source
C C 0.0181 0.0091 'International Tables Vol C Tables 4.2.6.8 and 6.1.1.4'
H H 0.0000 0.0000 'International Tables Vol C Tables 4.2.6.8 and 6.1.1.4'
F F 0.0727 0.0534 'International Tables Vol C Tables 4.2.6.8 and 6.1.1.4'
O O 0.0492 0.0322 'International Tables Vol C Tables 4.2.6.8 and 6.1.1.4'

loop_
_exptl_crystal_face_index_h
_exptl_crystal_face_index_k
_exptl_crystal_face_index_l
_exptl_crystal_face_perp_dist
-2 1 -1 0.0334
1 6 3 0.0648
5 -1 3 0.0374
-1 -6 -3 0.0643
2 -1 7 0.0368
-3 -6 -3 0.0558
3 6 3 0.0591
-1 0 6 0.0322
1 0 -6 0.0405

loop_
_geom_angle_atom_site_label_1
_geom_angle_atom_site_label_2
_geom_angle_atom_site_label_3
_geom_angle
_geom_angle_site_symmetry_1
_geom_angle_site_symmetry_3
_geom_angle_publ_flag
C3 O2 C1 105.03(11) . . ?
C4 O5 C1 104.89(11) . . ?
C23 O27 C28 117.50(11) . . ?
O2 C1 O5 107.68(12) . . ?
O2 C1 H1A 110.2 . . ?
O2 C1 H1B 110.2 . . ?
O5 C1 H1A 110.2 . . ?
O5 C1 H1B 110.2 . . ?
H1A C1 H1B 108.5 . . ?
O2 C3 C4 109.20(12) . . ?
O2 C3 C6 127.69(12) . . ?
C6 C3 C4 123.04(13) . . ?
O5 C4 C3 109.81(12) . . ?
O5 C4 C9 127.57(12) . . ?
C9 C4 C3 122.45(13) . . ?
C3 C6 H6 122.1 . . ?
C3 C6 C7 115.83(12) . . ?
C7 C6 H6 122.1 . . ?
C6 C7 C8 121.06(13) . . ?
C6 C7 C10 128.58(12) . . ?
C8 C7 C10 110.35(12) . . ?
C7 C8 C12 106.63(12) . . ?
C9 C8 C7 122.09(13) . . ?
C9 C8 C12 131.28(12) . . ?
C4 C9 C8 115.43(12) . . ?
C4 C9 H9 122.3 . . ?
C8 C9 H9 122.3 . . ?
C7 C10 H10A 111.6 . . ?
C7 C10 H10B 111.6 . . ?
H10A C10 H10B 109.4 . . ?
C11 C10 C7 101.10(11) . . ?
C11 C10 H10A 111.6 . . ?
C11 C10 H10B 111.6 . . ?
C12 C11 C10 111.41(12) . . ?
C12 C11 C13 110.92(12) . . ?
C13 C11 C10 137.66(12) . . ?
C8 C12 C15 135.91(12) . . ?
C11 C12 C8 110.40(12) . . ?
C11 C12 C15 113.67(12) . . ?
O16 C13 C11 127.84(12) . . ?
O16 C13 C14 127.30(13) . . ?
C11 C13 C14 104.85(11) . . ?
C13 C14 C15 110.39(11) . . ?
C21 C14 C13 125.47(13) . . ?
C21 C14 C15 124.01(12) . . ?
C12 C15 C14 100.01(10) . . ?
C12 C15 C17 110.30(10) . . ?
C14 C15 C17 113.75(11) . . ?
C25 C15 C12 112.10(11) . . ?
C25 C15 C14 111.81(11) . . ?
C25 C15 C17 108.72(10) . . ?
C15 C17 H17A 109.0 . . ?
C15 C17 H17B 109.0 . . ?
H17A C17 H17B 107.8 . . ?
C18 C17 C15 113.03(10) . . ?
C18 C17 H17A 109.0 . . ?
C18 C17 H17B 109.0 . . ?
C17 C18 H18A 108.8 . . ?
C17 C18 H18B 108.8 . . ?
C17 C18 C19 113.73(11) . . ?
H18A C18 H18B 107.7 . . ?
C19 C18 H18A 108.8 . . ?
C19 C18 H18B 108.8 . . ?
C18 C19 H19A 108.9 . . ?
C18 C19 H19B 108.9 . . ?
H19A C19 H19B 107.7 . . ?
C20 C19 C18 113.37(13) . . ?
C20 C19 H19A 108.9 . . ?
C20 C19 H19B 108.9 . . ?
C19 C20 H20A 109.5 . . ?
C19 C20 H20B 109.5 . . ?
C19 C20 H20C 109.5 . . ?
H20A C20 H20B 109.5 . . ?
H20A C20 H20C 109.5 . . ?
H20B C20 H20C 109.5 . . ?
F26 C21 C22 111.44(12) . . ?
C14 C21 F26 118.04(12) . . ?
C14 C21 C22 130.48(13) . . ?
C21 C22 H22 117.6 . . ?
C23 C22 C21 124.86(13) . . ?
C23 C22 H22 117.6 . . ?
O27 C23 C24 110.17(12) . . ?
C22 C23 O27 122.33(13) . . ?
C22 C23 C24 127.26(12) . . ?
C23 C24 H24 116.2 . . ?
C25 C24 C23 127.68(13) . . ?
C25 C24 H24 116.2 . . ?
C15 C25 H25 117.1 . . ?
C24 C25 C15 125.79(13) . . ?
C24 C25 H25 117.1 . . ?
O27 C28 H28A 109.5 . . ?
O27 C28 H28B 109.5 . . ?
O27 C28 H28C 109.5 . . ?
H28A C28 H28B 109.5 . . ?
H28A C28 H28C 109.5 . . ?
H28B C28 H28C 109.5 . . ?

loop_
_geom_bond_atom_site_label_1
_geom_bond_atom_site_label_2
_geom_bond_distance
_geom_bond_site_symmetry_2
_geom_bond_publ_flag
F26 C21 1.3586(16) . ?
O2 C1 1.4314(18) . ?
O2 C3 1.3730(18) . ?
O5 C1 1.4336(17) . ?
O5 C4 1.3704(17) . ?
O16 C13 1.2308(17) . ?
O27 C23 1.3640(16) . ?
O27 C28 1.4346(18) . ?
C1 H1A 0.9900 . ?
C1 H1B 0.9900 . ?
C3 C4 1.3968(19) . ?
C3 C6 1.375(2) . ?
C4 C9 1.372(2) . ?
C6 H6 0.9500 . ?
C6 C7 1.394(2) . ?
C7 C8 1.4183(18) . ?
C7 C10 1.513(2) . ?
C8 C9 1.4024(19) . ?
C8 C12 1.4483(19) . ?
C9 H9 0.9500 . ?
C10 H10A 0.9900 . ?
C10 H10B 0.9900 . ?
C10 C11 1.5026(18) . ?
C11 C12 1.3527(19) . ?
C11 C13 1.451(2) . ?
C12 C15 1.5147(17) . ?
C13 C14 1.4980(17) . ?
C14 C15 1.5209(18) . ?
C14 C21 1.3423(19) . ?
C15 C17 1.5576(17) . ?
C15 C25 1.5138(18) . ?
C17 H17A 0.9900 . ?
C17 H17B 0.9900 . ?
C17 C18 1.5238(18) . ?
C18 H18A 0.9900 . ?
C18 H18B 0.9900 . ?
C18 C19 1.5285(18) . ?
C19 H19A 0.9900 . ?
C19 H19B 0.9900 . ?
C19 C20 1.522(2) . ?
C20 H20A 0.9800 . ?
C20 H20B 0.9800 . ?
C20 H20C 0.9800 . ?
C21 C22 1.4318(18) . ?
C22 H22 0.9500 . ?
C22 C23 1.357(2) . ?
C23 C24 1.454(2) . ?
C24 H24 0.9500 . ?
C24 C25 1.3398(19) . ?
C25 H25 0.9500 . ?
C28 H28A 0.9800 . ?
C28 H28B 0.9800 . ?
C28 H28C 0.9800 . ?

loop_
_geom_torsion_atom_site_label_1
_geom_torsion_atom_site_label_2
_geom_torsion_atom_site_label_3
_geom_torsion_atom_site_label_4
_geom_torsion
_geom_torsion_site_symmetry_1
_geom_torsion_site_symmetry_2
_geom_torsion_site_symmetry_3
_geom_torsion_site_symmetry_4
_geom_torsion_publ_flag
F26 C21 C22 C23 153.14(13) . . . . ?
O2 C3 C4 O5 1.53(16) . . . . ?
O2 C3 C4 C9 -174.10(13) . . . . ?
O2 C3 C6 C7 175.79(13) . . . . ?
O5 C4 C9 C8 -176.89(13) . . . . ?
O16 C13 C14 C15 -176.61(13) . . . . ?
O16 C13 C14 C21 7.3(2) . . . . ?
O27 C23 C24 C25 -162.29(13) . . . . ?
C1 O2 C3 C4 -12.26(15) . . . . ?
C1 O2 C3 C6 170.65(15) . . . . ?
C1 O5 C4 C3 9.88(15) . . . . ?
C1 O5 C4 C9 -174.78(14) . . . . ?
C3 O2 C1 O5 18.34(16) . . . . ?
C3 C4 C9 C8 -2.1(2) . . . . ?
C3 C6 C7 C8 -2.1(2) . . . . ?
C3 C6 C7 C10 177.35(13) . . . . ?
C4 O5 C1 O2 -17.40(16) . . . . ?
C4 C3 C6 C7 -0.9(2) . . . . ?
C6 C3 C4 O5 178.78(13) . . . . ?
C6 C3 C4 C9 3.2(2) . . . . ?
C6 C7 C8 C9 3.1(2) . . . . ?
C6 C7 C8 C12 -177.27(12) . . . . ?
C6 C7 C10 C11 178.01(14) . . . . ?
C7 C8 C9 C4 -0.9(2) . . . . ?
C7 C8 C12 C11 -2.67(16) . . . . ?
C7 C8 C12 C15 179.02(14) . . . . ?
C7 C10 C11 C12 0.87(14) . . . . ?
C7 C10 C11 C13 179.84(15) . . . . ?
C8 C7 C10 C11 -2.53(14) . . . . ?
C8 C12 C15 C14 -179.80(15) . . . . ?
C8 C12 C15 C17 60.11(19) . . . . ?
C8 C12 C15 C25 -61.19(19) . . . . ?
C9 C8 C12 C11 176.94(14) . . . . ?
C9 C8 C12 C15 -1.4(3) . . . . ?
C10 C7 C8 C9 -176.42(12) . . . . ?
C10 C7 C8 C12 3.23(15) . . . . ?
C10 C11 C12 C8 1.05(16) . . . . ?
C10 C11 C12 C15 179.77(11) . . . . ?
C10 C11 C13 O16 -1.1(3) . . . . ?
C10 C11 C13 C14 178.24(15) . . . . ?
C11 C12 C15 C14 1.93(14) . . . . ?
C11 C12 C15 C17 -118.16(13) . . . . ?
C11 C12 C15 C25 120.54(13) . . . . ?
C11 C13 C14 C15 4.05(14) . . . . ?
C11 C13 C14 C21 -172.03(13) . . . . ?
C12 C8 C9 C4 179.52(14) . . . . ?
C12 C11 C13 O16 177.88(13) . . . . ?
C12 C11 C13 C14 -2.79(15) . . . . ?
C12 C15 C17 C18 47.62(16) . . . . ?
C12 C15 C25 C24 -165.29(12) . . . . ?
C13 C11 C12 C8 -178.20(11) . . . . ?
C13 C11 C12 C15 0.52(16) . . . . ?
C13 C14 C15 C12 -3.60(13) . . . . ?
C13 C14 C15 C17 113.95(12) . . . . ?
C13 C14 C15 C25 -122.42(12) . . . . ?
C13 C14 C21 F26 -9.6(2) . . . . ?
C13 C14 C21 C22 167.92(13) . . . . ?
C14 C15 C17 C18 -63.81(14) . . . . ?
C14 C15 C25 C24 -53.91(17) . . . . ?
C14 C21 C22 C23 -24.5(2) . . . . ?
C15 C14 C21 F26 174.84(11) . . . . ?
C15 C14 C21 C22 -7.7(2) . . . . ?
C15 C17 C18 C19 174.18(12) . . . . ?
C17 C15 C25 C24 72.50(17) . . . . ?
C17 C18 C19 C20 61.56(17) . . . . ?
C21 C14 C15 C12 172.56(13) . . . . ?
C21 C14 C15 C17 -69.89(16) . . . . ?
C21 C14 C15 C25 53.74(17) . . . . ?
C21 C22 C23 O27 -173.19(12) . . . . ?
C21 C22 C23 C24 0.5(2) . . . . ?
C22 C23 C24 C25 23.4(2) . . . . ?
C23 C24 C25 C15 8.2(2) . . . . ?
C25 C15 C17 C18 170.90(11) . . . . ?
C28 O27 C23 C22 2.87(19) . . . . ?
C28 O27 C23 C24 -171.80(11) . . . . ?

loop_
_exptl_oxdiff_crystal_face_indexfrac_h
_exptl_oxdiff_crystal_face_indexfrac_k
_exptl_oxdiff_crystal_face_indexfrac_l
_exptl_oxdiff_crystal_face_x
_exptl_oxdiff_crystal_face_y
_exptl_oxdiff_crystal_face_z
-1.9999 0.9995 -0.9994 -0.1094 -0.3810 -0.0634
1.3519 6.2184 2.7294 -0.0609 -0.2626 0.9630
5.3623 -0.9487 2.8901 0.2168 0.8967 0.3858
-1.0562 -6.3054 -2.5808 0.0735 0.3147 -0.9463
2.4662 -1.0575 6.5097 0.8602 0.3567 0.3645
-2.6155 -5.7332 -2.9098 0.0637 0.0235 -0.9977
2.6212 5.7237 2.9290 -0.0607 -0.0222 0.9979
-0.7351 -0.2373 6.4115 0.9422 -0.2275 0.2461
0.7718 0.3085 -6.3890 -0.9451 0.2281 -0.2341
